data_1554338
loop_
_publ_author_name
'Olivon, F.'
'Apel, C.'
'Retailleau, P.'
'Allard, P. M.'
'Wolfender, J. L.'
'Touboul, D.'
'Roussi, F.'
'Litaudon, M.'
'Desrat, S.'

_publ_section_title
;
 Searching for original natural products by molecular networking:
 detection, isolation and total synthesis of chloroaustralasines
;
_journal_issue 14
_journal_name_full 'Organic Chemistry Frontiers'
_journal_page_first 2171
_journal_paper_doi 10.1039/C8QO00429C
_journal_volume 5
_journal_year 2018
_chemical_formula_moiety 'C20 H25 N O4'
_chemical_formula_sum 'C20 H25 N O4'
_chemical_formula_weight 343.41
_space_group_crystal_system monoclinic
_space_group_IT_number 14
_space_group_name_Hall '-P 2ybc'
_space_group_name_H-M_alt 'P 1 21/c 1'
_atom_sites_solution_hydrogens mixed
_atom_sites_solution_primary dual
_atom_sites_solution_secondary difmap
_audit_creation_method SHELXL-2017/1
_audit_update_record
;
2017-12-04 deposited with the CCDC.
2018-06-07 downloaded from the CCDC.
;
_cell_angle_alpha 90
_cell_angle_beta 100.620(7)
_cell_angle_gamma 90
_cell_formula_units_Z 8
_cell_length_a 17.0841(12)
_cell_length_b 18.7193(11)
_cell_length_c 11.1858(7)
_cell_measurement_reflns_used 3296
_cell_measurement_temperature 293(2)
_cell_measurement_theta_max 68.0
_cell_measurement_theta_min 2.4
_cell_volume 3516.0(4)
_computing_cell_refinement
;
CrystalClear-SM Expert 2.0 r16 (Rigaku, 2014)
;
_computing_data_collection
;
CrystalClear-SM Expert 2.0 r16 (Rigaku, 2014)
;
_computing_data_reduction
;
CrystalClear-SM Expert 2.0 r16 (Rigaku, 2014)
;
_computing_structure_refinement 'SHELXL-2017/1 (Sheldrick, 2017)'
_computing_structure_solution 'SHELXT 2014/5 (Sheldrick, 2014)'
_diffrn_ambient_temperature 293(2)
_diffrn_detector 'Rigaku Rapid 2 IP'
_diffrn_detector_area_resol_mean 10.0000
_diffrn_measured_fraction_theta_full 0.961
_diffrn_measured_fraction_theta_max 0.961
_diffrn_measurement_device
;
Crystal Goniometer chi-partial
;
_diffrn_measurement_device_type
;
Rigaku mm007HF
;
_diffrn_measurement_method 'profile data from \w-scans'
_diffrn_measurement_specimen_support Fiber
_diffrn_radiation_monochromator 'OSMIC CMF Confocal mirror'
_diffrn_radiation_type CuK\a
_diffrn_radiation_wavelength 1.54187
_diffrn_reflns_av_R_equivalents 0.0320
_diffrn_reflns_av_unetI/netI 0.0355
_diffrn_reflns_Laue_measured_fraction_full 0.961
_diffrn_reflns_Laue_measured_fraction_max 0.961
_diffrn_reflns_limit_h_max 17
_diffrn_reflns_limit_h_min -20
_diffrn_reflns_limit_k_max 22
_diffrn_reflns_limit_k_min -18
_diffrn_reflns_limit_l_max 9
_diffrn_reflns_limit_l_min -13
_diffrn_reflns_number 18272
_diffrn_reflns_point_group_measured_fraction_full 0.961
_diffrn_reflns_point_group_measured_fraction_max 0.961
_diffrn_reflns_theta_full 65.825
_diffrn_reflns_theta_max 65.825
_diffrn_reflns_theta_min 2.632
_diffrn_source 'Rotating Anode'
_exptl_absorpt_coefficient_mu 0.729
_exptl_absorpt_correction_T_max 1.000
_exptl_absorpt_correction_T_min 0.781
_exptl_absorpt_correction_type multi-scan
_exptl_absorpt_process_details 'Reqab, Rigaku, 1998'
_exptl_crystal_colour colourless
_exptl_crystal_density_diffrn 1.297
_exptl_crystal_description 'elongated plate'
_exptl_crystal_F_000 1472
_exptl_crystal_recrystallization_method 'Re-crystallisation from solvent: ether/methanol'
_exptl_crystal_size_max 0.59
_exptl_crystal_size_mid 0.27
_exptl_crystal_size_min 0.06
_refine_diff_density_max 0.190
_refine_diff_density_min -0.185
_refine_diff_density_rms 0.046
_refine_ls_extinction_method none
_refine_ls_goodness_of_fit_ref 1.135
_refine_ls_hydrogen_treatment mixed
_refine_ls_matrix_type full
_refine_ls_number_parameters 471
_refine_ls_number_reflns 5866
_refine_ls_number_restraints 1
_refine_ls_restrained_S_all 1.135
_refine_ls_R_factor_all 0.0540
_refine_ls_R_factor_gt 0.0402
_refine_ls_shift/su_max 0.000
_refine_ls_shift/su_mean 0.000
_refine_ls_structure_factor_coef Fsqd
_refine_ls_weighting_details 'w=1/[\s^2^(Fo^2^)+(0.0566P)^2^+0.5346P] where P=(Fo^2^+2Fc^2^)/3'
_refine_ls_weighting_scheme calc
_refine_ls_wR_factor_gt 0.1050
_refine_ls_wR_factor_ref 0.1242
_reflns_Friedel_coverage 0.000
_reflns_number_gt 4457
_reflns_number_total 5900
_reflns_threshold_expression 'I > 2\s(I)'
_cod_data_source_file c8qo00429c2.cif
_cod_data_source_block compound_15_FO5-94-10
_cod_depositor_comments
;
The following automatic conversions were performed:

data item '_exptl_absorpt_correction_type' value 'Multi-scan' was
changed to 'multi-scan' in accordance with the
/home/saulius/struct/COD-crude-data/automatic-downloads/DataCite-retrospective/RSC/depositions/lib/dictionaries/cif_core.dic
dictionary named 'cif_core.dic' version 2.4.2 last updated on
2011-04-26.

Automatic conversion script
Id: cif_fix_values 6909 2019-04-08 15:41:33Z antanas 
;
_cod_original_sg_symbol_H-M 'P 21/c'
_cod_database_code 1554338
_shelx_shelxl_version_number 2017/1
_shelx_space_group_comment
;
The symmetry employed for this shelxl refinement is uniquely defined
by the following loop, which should always be used as a source of
symmetry information in preference to the above space-group names.
They are only intended as comments.
;

loop_
_space_group_symop_operation_xyz
'x, y, z'
'-x, y+1/2, -z+1/2'
'-x, -y, -z'
'x, -y-1/2, z-1/2'

loop_
_atom_site_label
_atom_site_type_symbol
_atom_site_fract_x
_atom_site_fract_y
_atom_site_fract_z
_atom_site_U_iso_or_equiv
_atom_site_adp_type
_atom_site_occupancy
_atom_site_site_symmetry_order
_atom_site_calc_flag
_atom_site_refinement_flags_posn
_atom_site_refinement_flags_adp
O1' O 0.89785(6) 0.30540(6) 0.80424(12) 0.0423(3) Uani 1 1 d . .
C1' C 0.64607(10) 0.14689(9) 0.78075(17) 0.0382(4) Uani 1 1 d . .
O1 O 0.62652(7) 0.37149(7) 0.73368(14) 0.0533(4) Uani 1 1 d . .
C3 C 0.75761(10) 0.32845(9) 0.75766(16) 0.0346(4) Uani 1 1 d . .
N1 N 0.71590(8) 0.44411(7) 0.66662(14) 0.0404(4) Uani 1 1 d . .
O1'B O 0.16386(6) 0.20192(6) 0.63262(12) 0.0418(3) Uani 1 1 d . .
O3' O 0.68909(8) 0.20525(7) 0.60823(13) 0.0509(4) Uani 1 1 d . U
H3'O H 0.6540(14) 0.1776(12) 0.574(2) 0.076 Uiso 1 1 d . U
C2' C 0.66676(10) 0.21769(9) 0.72336(17) 0.0371(4) Uani 1 1 d . U
H2' H 0.619721 0.248674 0.711295 0.045 Uiso 1 1 calc R U
C2 C 0.69579(10) 0.38089(9) 0.71924(17) 0.0384(4) Uani 1 1 d . .
O2' O 0.59573(8) 0.10742(7) 0.68502(13) 0.0492(4) Uani 1 1 d . .
H2'O H 0.5457(13) 0.1180(12) 0.688(2) 0.074 Uiso 1 1 d . U
C3' C 0.73608(9) 0.25686(9) 0.80526(17) 0.0351(4) Uani 1 1 d . .
H3' H 0.720663 0.264928 0.884335 0.042 Uiso 1 1 calc R U
C4 C 0.83427(10) 0.34687(9) 0.75826(16) 0.0361(4) Uani 1 1 d . .
C4' C 0.80902(9) 0.20714(9) 0.82564(17) 0.0358(4) Uani 1 1 d . .
H4' H 0.816669 0.191137 0.745172 0.043 Uiso 1 1 calc R U
C5 C 0.93412(11) 0.43021(11) 0.7001(2) 0.0515(5) Uani 1 1 d . .
H4 H 0.974938 0.399302 0.733524 0.062 Uiso 1 1 calc R U
C6 C 0.95197(13) 0.49176(12) 0.6452(2) 0.0661(7) Uani 1 1 d . .
H5 H 1.004481 0.502480 0.640563 0.079 Uiso 1 1 calc R U
C5' C 0.78967(10) 0.14091(9) 0.89407(18) 0.0430(5) Uani 1 1 d . .
H5'A H 0.835963 0.109969 0.910390 0.052 Uiso 1 1 calc R U
H5'B H 0.776346 0.154942 0.971358 0.052 Uiso 1 1 calc R U
O2'B O 0.46598(8) 0.39818(7) 0.65583(14) 0.0563(4) Uani 1 1 d . .
H2'W H 0.5173(14) 0.3826(13) 0.673(2) 0.085 Uiso 1 1 d . U
C6' C 0.72008(10) 0.10066(10) 0.81943(19) 0.0449(5) Uani 1 1 d . .
H6'A H 0.706524 0.060648 0.866830 0.054 Uiso 1 1 calc R U
H6'B H 0.736434 0.081537 0.747264 0.054 Uiso 1 1 calc R U
C7 C 0.89118(14) 0.53801(12) 0.5965(2) 0.0679(7) Uani 1 1 d . .
H6 H 0.903372 0.579784 0.558814 0.081 Uiso 1 1 calc R U
C7' C 0.60212(11) 0.15993(10) 0.88511(19) 0.0489(5) Uani 1 1 d . .
H7'A H 0.584079 0.115173 0.912025 0.073 Uiso 1 1 calc R U
H7'B H 0.557160 0.190422 0.858073 0.073 Uiso 1 1 calc R U
H7'C H 0.637342 0.182422 0.951173 0.073 Uiso 1 1 calc R U
C8 C 0.81343(12) 0.52349(10) 0.6027(2) 0.0537(5) Uani 1 1 d . .
H7 H 0.773496 0.555449 0.570027 0.064 Uiso 1 1 calc R U
O3'B O 0.37055(8) 0.29958(8) 0.53274(13) 0.0576(4) Uani 1 1 d . .
H3'W H 0.4100(14) 0.3360(12) 0.518(2) 0.086 Uiso 1 1 d . U
C10' C 0.88261(12) 0.27632(11) 1.00867(18) 0.0533(5) Uani 1 1 d . .
H10A H 0.881479 0.238009 1.065379 0.080 Uiso 1 1 calc R U
H10B H 0.835700 0.305137 1.004542 0.080 Uiso 1 1 calc R U
H10C H 0.929018 0.305192 1.035074 0.080 Uiso 1 1 calc R U
N1B N 0.34096(8) 0.06131(7) 0.58391(14) 0.0412(4) Uani 1 1 d . .
O1B O 0.43528(7) 0.13474(7) 0.68816(14) 0.0567(4) Uani 1 1 d . .
C9 C 0.65199(11) 0.49550(10) 0.6225(2) 0.0536(5) Uani 1 1 d . .
H8A H 0.665029 0.540955 0.660796 0.080 Uiso 1 1 calc R U
H8AB H 0.602843 0.478495 0.642071 0.080 Uiso 1 1 calc R U
H8AC H 0.646363 0.500601 0.535977 0.080 Uiso 1 1 calc R U
C9' C 0.95880(11) 0.20010(11) 0.8865(2) 0.0547(6) Uani 1 1 d . .
H9'A H 0.958284 0.161145 0.942195 0.082 Uiso 1 1 calc R U
H9'B H 1.005550 0.228619 0.912408 0.082 Uiso 1 1 calc R U
H9'C H 0.959162 0.181635 0.806560 0.082 Uiso 1 1 calc R U
C4'B C 0.25487(9) 0.29963(9) 0.69477(17) 0.0364(4) Uani 1 1 d . .
H4'B H 0.243016 0.314402 0.609288 0.044 Uiso 1 1 calc R U
C4AB C 0.20185(10) 0.09295(9) 0.55742(17) 0.0395(4) Uani 1 1 d . .
C3'B C 0.32758(9) 0.24970(9) 0.70914(17) 0.0361(4) Uani 1 1 d . .
H3'B H 0.345884 0.241786 0.796422 0.043 Uiso 1 1 calc R U
C8'B C 0.18136(10) 0.26046(9) 0.72060(17) 0.0392(4) Uani 1 1 d . .
C1'B C 0.41756(10) 0.35934(9) 0.72599(19) 0.0423(5) Uani 1 1 d . .
C8AB C 0.26128(11) 0.04484(9) 0.53956(17) 0.0406(4) Uani 1 1 d . .
C2'B C 0.39516(10) 0.28813(10) 0.66062(18) 0.0416(5) Uani 1 1 d . .
H2'B H 0.442189 0.257128 0.673570 0.050 Uiso 1 1 calc R U
C5'B C 0.27686(10) 0.36699(10) 0.77002(19) 0.0467(5) Uani 1 1 d . .
H5'C H 0.230794 0.398054 0.763010 0.056 Uiso 1 1 calc R U
H5'D H 0.293512 0.354359 0.855012 0.056 Uiso 1 1 calc R U
C6'B C 0.34422(11) 0.40590(10) 0.7250(2) 0.0491(5) Uani 1 1 d . .
H6'C H 0.359325 0.447437 0.775849 0.059 Uiso 1 1 calc R U
H6'D H 0.325068 0.422609 0.642699 0.059 Uiso 1 1 calc R U
C7'B C 0.46359(11) 0.34686(10) 0.85451(19) 0.0512(5) Uani 1 1 d . .
H7'D H 0.431037 0.320432 0.900315 0.077 Uiso 1 1 calc R U
H7'E H 0.477592 0.392019 0.893279 0.077 Uiso 1 1 calc R U
H7'F H 0.511149 0.320267 0.850898 0.077 Uiso 1 1 calc R U
C8' C 0.88517(10) 0.24575(9) 0.88401(17) 0.0390(4) Uani 1 1 d . .
C9'B C 0.19142(11) 0.22851(11) 0.84681(18) 0.0507(5) Uani 1 1 d . .
H9'D H 0.199584 0.266080 0.906226 0.076 Uiso 1 1 calc R U
H9'E H 0.236628 0.197114 0.859828 0.076 Uiso 1 1 calc R U
H9'F H 0.144440 0.202075 0.854418 0.076 Uiso 1 1 calc R U
C10" C 0.10721(10) 0.30667(11) 0.6935(2) 0.0532(5) Uani 1 1 d . .
H10D H 0.109979 0.343117 0.754537 0.080 Uiso 1 1 calc R U
H10E H 0.060967 0.277586 0.693817 0.080 Uiso 1 1 calc R U
H10F H 0.103794 0.328533 0.615102 0.080 Uiso 1 1 calc R U
C4A C 0.85541(10) 0.41300(9) 0.70677(17) 0.0386(4) Uani 1 1 d . .
C2B C 0.36432(10) 0.12504(9) 0.64320(17) 0.0391(4) Uani 1 1 d . .
C8A C 0.79414(10) 0.46041(9) 0.65823(17) 0.0394(4) Uani 1 1 d . .
C8B C 0.23944(13) -0.01925(10) 0.4787(2) 0.0539(5) Uani 1 1 d . .
H8B H 0.278270 -0.052244 0.468021 0.065 Uiso 1 1 calc R U
C9B C 0.40311(12) 0.00860(10) 0.5728(2) 0.0552(6) Uani 1 1 d . .
H9BA H 0.454141 0.026972 0.610627 0.083 Uiso 1 1 calc R U
H9BB H 0.403084 -0.000538 0.488330 0.083 Uiso 1 1 calc R U
H9BC H 0.392638 -0.035022 0.612140 0.083 Uiso 1 1 calc R U
C7B C 0.16056(14) -0.03354(11) 0.4345(2) 0.0639(6) Uani 1 1 d . .
H7B H 0.146698 -0.075797 0.392150 0.077 Uiso 1 1 calc R U
C6B C 0.10146(13) 0.01351(12) 0.4517(2) 0.0617(6) Uani 1 1 d . .
H6B H 0.048294 0.002885 0.421681 0.074 Uiso 1 1 calc R U
C5B C 0.12181(11) 0.07606(11) 0.51329(19) 0.0515(5) Uani 1 1 d . .
H5B H 0.082097 0.107627 0.525947 0.062 Uiso 1 1 calc R U
C4B C 0.22586(10) 0.15975(9) 0.61744(16) 0.0368(4) Uani 1 1 d . .
C3B C 0.30362(10) 0.17799(9) 0.65196(16) 0.0360(4) Uani 1 1 d . .

loop_
_atom_site_aniso_label
_atom_site_aniso_U_11
_atom_site_aniso_U_22
_atom_site_aniso_U_33
_atom_site_aniso_U_23
_atom_site_aniso_U_13
_atom_site_aniso_U_12
O1' 0.0346(6) 0.0435(7) 0.0494(8) 0.0091(6) 0.0096(5) 0.0007(5)
C1' 0.0394(9) 0.0353(10) 0.0396(11) -0.0022(8) 0.0061(8) -0.0033(7)
O1 0.0387(7) 0.0448(8) 0.0802(11) 0.0069(7) 0.0212(7) 0.0057(6)
C3 0.0375(9) 0.0325(9) 0.0350(10) -0.0013(8) 0.0096(7) 0.0005(7)
N1 0.0430(8) 0.0329(8) 0.0463(10) 0.0020(7) 0.0112(7) 0.0037(6)
O1'B 0.0342(6) 0.0425(7) 0.0491(8) -0.0099(6) 0.0083(5) -0.0003(5)
O3' 0.0553(8) 0.0585(9) 0.0385(9) 0.0005(7) 0.0078(6) -0.0089(6)
C2' 0.0368(9) 0.0354(10) 0.0404(11) 0.0010(8) 0.0102(8) 0.0021(7)
C2 0.0399(10) 0.0342(10) 0.0430(12) -0.0031(8) 0.0124(8) 0.0007(7)
O2' 0.0425(7) 0.0434(8) 0.0602(10) -0.0110(7) 0.0054(6) -0.0048(6)
C3' 0.0346(9) 0.0340(9) 0.0375(11) -0.0002(8) 0.0089(7) -0.0007(7)
C4 0.0377(9) 0.0357(10) 0.0359(11) -0.0009(8) 0.0097(7) 0.0003(7)
C4' 0.0373(9) 0.0355(10) 0.0353(11) 0.0017(8) 0.0085(7) 0.0022(7)
C5 0.0438(11) 0.0491(12) 0.0637(15) 0.0039(11) 0.0159(9) -0.0058(9)
C6 0.0532(12) 0.0587(14) 0.0892(19) 0.0121(13) 0.0209(12) -0.0126(11)
C5' 0.0432(10) 0.0389(10) 0.0455(12) 0.0095(9) 0.0043(8) 0.0029(8)
O2'B 0.0461(8) 0.0498(8) 0.0738(11) 0.0115(7) 0.0128(7) -0.0075(6)
C6' 0.0473(10) 0.0362(10) 0.0510(13) 0.0035(9) 0.0089(9) 0.0005(8)
C7 0.0737(15) 0.0502(13) 0.0830(19) 0.0173(12) 0.0227(13) -0.0164(11)
C7' 0.0505(11) 0.0471(11) 0.0522(13) 0.0021(10) 0.0175(9) -0.0057(9)
C8 0.0621(13) 0.0386(11) 0.0606(15) 0.0075(10) 0.0116(10) -0.0028(9)
O3'B 0.0568(8) 0.0745(10) 0.0432(9) -0.0031(7) 0.0134(7) -0.0169(7)
C10' 0.0532(12) 0.0606(13) 0.0447(13) -0.0042(10) 0.0053(9) -0.0075(10)
N1B 0.0454(8) 0.0326(8) 0.0463(10) -0.0024(7) 0.0104(7) 0.0052(6)
O1B 0.0376(7) 0.0500(8) 0.0791(11) -0.0093(7) 0.0014(7) 0.0067(6)
C9 0.0565(12) 0.0420(11) 0.0637(14) 0.0096(10) 0.0151(10) 0.0133(9)
C9' 0.0384(10) 0.0581(13) 0.0669(15) 0.0117(11) 0.0077(9) 0.0062(9)
C4'B 0.0353(9) 0.0363(10) 0.0378(11) -0.0032(8) 0.0077(7) 0.0013(7)
C4AB 0.0442(10) 0.0381(10) 0.0371(11) 0.0006(8) 0.0097(8) -0.0063(8)
C3'B 0.0346(9) 0.0336(9) 0.0400(11) -0.0021(8) 0.0065(7) 0.0008(7)
C8'B 0.0370(9) 0.0390(10) 0.0426(11) -0.0056(8) 0.0100(8) 0.0026(7)
C1'B 0.0370(9) 0.0373(10) 0.0522(13) -0.0001(9) 0.0072(8) -0.0048(8)
C8AB 0.0502(10) 0.0328(10) 0.0401(12) 0.0019(8) 0.0116(8) -0.0032(8)
C2'B 0.0367(9) 0.0413(11) 0.0470(13) -0.0028(9) 0.0084(8) 0.0007(8)
C5'B 0.0416(10) 0.0406(11) 0.0575(14) -0.0107(10) 0.0082(9) 0.0038(8)
C6'B 0.0471(11) 0.0355(10) 0.0626(15) -0.0045(9) 0.0048(9) 0.0014(8)
C7'B 0.0452(11) 0.0467(11) 0.0582(14) -0.0054(10) 0.0005(9) -0.0053(9)
C8' 0.0380(9) 0.0411(10) 0.0378(11) 0.0071(8) 0.0068(8) 0.0011(7)
C9'B 0.0531(11) 0.0596(13) 0.0422(12) -0.0005(10) 0.0159(9) -0.0037(10)
C10" 0.0377(10) 0.0538(12) 0.0679(15) -0.0070(11) 0.0089(9) 0.0052(9)
C4A 0.0433(10) 0.0357(10) 0.0376(11) -0.0041(8) 0.0098(8) -0.0041(8)
C2B 0.0398(10) 0.0366(10) 0.0413(11) 0.0008(8) 0.0082(8) 0.0025(7)
C8A 0.0471(10) 0.0335(10) 0.0392(11) -0.0030(8) 0.0119(8) -0.0025(8)
C8B 0.0674(13) 0.0366(11) 0.0590(14) -0.0041(10) 0.0148(10) -0.0027(9)
C9B 0.0599(12) 0.0388(11) 0.0700(16) -0.0011(10) 0.0200(11) 0.0128(9)
C7B 0.0774(15) 0.0437(12) 0.0701(17) -0.0138(11) 0.0123(12) -0.0163(11)
C6B 0.0588(13) 0.0564(14) 0.0682(16) -0.0106(12) 0.0071(11) -0.0218(11)
C5B 0.0465(11) 0.0512(12) 0.0574(14) -0.0060(10) 0.0113(9) -0.0095(9)
C4B 0.0373(9) 0.0360(10) 0.0376(11) 0.0005(8) 0.0085(7) 0.0018(7)
C3B 0.0364(9) 0.0355(9) 0.0369(11) -0.0009(8) 0.0086(7) 0.0024(7)

loop_
_atom_type_symbol
_atom_type_description
_atom_type_scat_dispersion_real
_atom_type_scat_dispersion_imag
_atom_type_scat_source
C C 0.0181 0.0091 'International Tables Vol C Tables 4.2.6.8 and 6.1.1.4'
H H 0.0000 0.0000 'International Tables Vol C Tables 4.2.6.8 and 6.1.1.4'
N N 0.0311 0.0180 'International Tables Vol C Tables 4.2.6.8 and 6.1.1.4'
O O 0.0492 0.0322 'International Tables Vol C Tables 4.2.6.8 and 6.1.1.4'

loop_
_geom_angle_atom_site_label_1
_geom_angle_atom_site_label_2
_geom_angle_atom_site_label_3
_geom_angle
C4 O1' C8' 117.86(13)
O2' C1' C7' 109.89(14)
O2' C1' C6' 105.57(14)
C7' C1' C6' 111.95(16)
O2' C1' C2' 106.35(14)
C7' C1' C2' 111.44(14)
C6' C1' C2' 111.32(14)
C4 C3 C2 118.76(16)
C4 C3 C3' 121.47(15)
C2 C3 C3' 119.59(14)
C8A N1 C2 122.00(14)
C8A N1 C9 119.83(15)
C2 N1 C9 118.15(14)
C4B O1'B C8'B 116.84(12)
C2' O3' H3'O 103.0(17)
O3' C2' C1' 110.80(14)
O3' C2' C3' 108.04(14)
C1' C2' C3' 111.79(14)
O3' C2' H2' 108.7
C1' C2' H2' 108.7
C3' C2' H2' 108.7
O1 C2 N1 119.53(16)
O1 C2 C3 121.89(16)
N1 C2 C3 118.57(15)
C1' O2' H2'O 107.7(15)
C3 C3' C4' 110.21(13)
C3 C3' C2' 114.96(14)
C4' C3' C2' 108.22(13)
C3 C3' H3' 107.7
C4' C3' H3' 107.7
C2' C3' H3' 107.7
C3 C4 O1' 124.24(15)
C3 C4 C4A 122.09(15)
O1' C4 C4A 113.66(14)
C5' C4' C8' 114.64(14)
C5' C4' C3' 108.77(14)
C8' C4' C3' 112.36(14)
C5' C4' H4' 106.9
C8' C4' H4' 106.9
C3' C4' H4' 106.9
C6 C5 C4A 121.00(19)
C6 C5 H4 119.5
C4A C5 H4 119.5
C5 C6 C7 119.40(19)
C5 C6 H5 120.3
C7 C6 H5 120.3
C6' C5' C4' 110.31(15)
C6' C5' H5'A 109.6
C4' C5' H5'A 109.6
C6' C5' H5'B 109.6
C4' C5' H5'B 109.6
H5'A C5' H5'B 108.1
C1'B O2'B H2'W 110.6(16)
C5' C6' C1' 113.42(15)
C5' C6' H6'A 108.9
C1' C6' H6'A 108.9
C5' C6' H6'B 108.9
C1' C6' H6'B 108.9
H6'A C6' H6'B 107.7
C8 C7 C6 121.3(2)
C8 C7 H6 119.3
C6 C7 H6 119.3
C1' C7' H7'A 109.5
C1' C7' H7'B 109.5
H7'A C7' H7'B 109.5
C1' C7' H7'C 109.5
H7'A C7' H7'C 109.5
H7'B C7' H7'C 109.5
C7 C8 C8A 119.93(19)
C7 C8 H7 120.0
C8A C8 H7 120.0
C2'B O3'B H3'W 100.8(14)
C8' C10' H10A 109.5
C8' C10' H10B 109.5
H10A C10' H10B 109.5
C8' C10' H10C 109.5
H10A C10' H10C 109.5
H10B C10' H10C 109.5
C2B N1B C8AB 122.42(14)
C2B N1B C9B 117.94(15)
C8AB N1B C9B 119.59(15)
N1 C9 H8A 109.5
N1 C9 H8AB 109.5
H8A C9 H8AB 109.5
N1 C9 H8AC 109.5
H8A C9 H8AC 109.5
H8AB C9 H8AC 109.5
C8' C9' H9'A 109.5
C8' C9' H9'B 109.5
H9'A C9' H9'B 109.5
C8' C9' H9'C 109.5
H9'A C9' H9'C 109.5
H9'B C9' H9'C 109.5
C5'B C4'B C8'B 114.85(15)
C5'B C4'B C3'B 109.42(13)
C8'B C4'B C3'B 111.40(14)
C5'B C4'B H4'B 106.9
C8'B C4'B H4'B 106.9
C3'B C4'B H4'B 106.9
C8AB C4AB C5B 119.41(17)
C8AB C4AB C4B 118.23(15)
C5B C4AB C4B 122.32(17)
C3B C3'B C4'B 110.17(13)
C3B C3'B C2'B 115.32(15)
C4'B C3'B C2'B 108.81(14)
C3B C3'B H3'B 107.4
C4'B C3'B H3'B 107.4
C2'B C3'B H3'B 107.4
O1'B C8'B C9'B 107.74(15)
O1'B C8'B C10" 103.45(14)
C9'B C8'B C10" 111.01(16)
O1'B C8'B C4'B 107.76(14)
C9'B C8'B C4'B 114.22(15)
C10" C8'B C4'B 111.96(15)
O2'B C1'B C7'B 110.09(14)
O2'B C1'B C6'B 105.16(15)
C7'B C1'B C6'B 112.04(17)
O2'B C1'B C2'B 107.28(15)
C7'B C1'B C2'B 110.88(15)
C6'B C1'B C2'B 111.14(14)
N1B C8AB C8B 121.28(17)
N1B C8AB C4AB 119.56(16)
C8B C8AB C4AB 119.16(17)
O3'B C2'B C1'B 110.36(15)
O3'B C2'B C3'B 108.71(14)
C1'B C2'B C3'B 112.01(15)
O3'B C2'B H2'B 108.6
C1'B C2'B H2'B 108.6
C3'B C2'B H2'B 108.6
C6'B C5'B C4'B 109.70(16)
C6'B C5'B H5'C 109.7
C4'B C5'B H5'C 109.7
C6'B C5'B H5'D 109.7
C4'B C5'B H5'D 109.7
H5'C C5'B H5'D 108.2
C5'B C6'B C1'B 113.20(15)
C5'B C6'B H6'C 108.9
C1'B C6'B H6'C 108.9
C5'B C6'B H6'D 108.9
C1'B C6'B H6'D 108.9
H6'C C6'B H6'D 107.8
C1'B C7'B H7'D 109.5
C1'B C7'B H7'E 109.5
H7'D C7'B H7'E 109.5
C1'B C7'B H7'F 109.5
H7'D C7'B H7'F 109.5
H7'E C7'B H7'F 109.5
O1' C8' C10' 107.71(15)
O1' C8' C9' 102.99(14)
C10' C8' C9' 111.12(16)
O1' C8' C4' 108.03(13)
C10' C8' C4' 113.93(15)
C9' C8' C4' 112.33(15)
C8'B C9'B H9'D 109.5
C8'B C9'B H9'E 109.5
H9'D C9'B H9'E 109.5
C8'B C9'B H9'F 109.5
H9'D C9'B H9'F 109.5
H9'E C9'B H9'F 109.5
C8'B C10" H10D 109.5
C8'B C10" H10E 109.5
H10D C10" H10E 109.5
C8'B C10" H10F 109.5
H10D C10" H10F 109.5
H10E C10" H10F 109.5
C5 C4A C8A 119.33(17)
C5 C4A C4 122.31(16)
C8A C4A C4 118.33(15)
O1B C2B N1B 119.63(16)
O1B C2B C3B 122.10(17)
N1B C2B C3B 118.26(15)
N1 C8A C8 121.47(16)
N1 C8A C4A 119.53(16)
C8 C8A C4A 119.00(17)
C7B C8B C8AB 119.95(19)
C7B C8B H8B 120.0
C8AB C8B H8B 120.0
N1B C9B H9BA 109.5
N1B C9B H9BB 109.5
H9BA C9B H9BB 109.5
N1B C9B H9BC 109.5
H9BA C9B H9BC 109.5
H9BB C9B H9BC 109.5
C8B C7B C6B 121.4(2)
C8B C7B H7B 119.3
C6B C7B H7B 119.3
C5B C6B C7B 119.41(19)
C5B C6B H6B 120.3
C7B C6B H6B 120.3
C6B C5B C4AB 120.69(19)
C6B C5B H5B 119.7
C4AB C5B H5B 119.7
O1'B C4B C3B 124.35(16)
O1'B C4B C4AB 113.64(14)
C3B C4B C4AB 122.00(16)
C4B C3B C2B 118.91(16)
C4B C3B C3'B 121.24(15)
C2B C3B C3'B 119.63(14)

loop_
_geom_bond_atom_site_label_1
_geom_bond_atom_site_label_2
_geom_bond_distance
O1' C4 1.3569(19)
O1' C8' 1.470(2)
C1' O2' 1.447(2)
C1' C7' 1.520(3)
C1' C6' 1.528(2)
C1' C2' 1.542(2)
O1 C2 1.2361(19)
C3 C4 1.353(2)
C3 C2 1.448(2)
C3 C3' 1.512(2)
N1 C8A 1.391(2)
N1 C2 1.393(2)
N1 C9 1.470(2)
O1'B C4B 1.3565(19)
O1'B C8'B 1.466(2)
O3' C2' 1.428(2)
O3' H3'O 0.83(2)
C2' C3' 1.543(2)
C2' H2' 0.9800
O2' H2'O 0.88(2)
C3' C4' 1.538(2)
C3' H3' 0.9800
C4 C4A 1.439(2)
C4' C5' 1.525(2)
C4' C8' 1.526(2)
C4' H4' 0.9800
C5 C6 1.366(3)
C5 C4A 1.398(2)
C5 H4 0.9300
C6 C7 1.384(3)
C6 H5 0.9300
C5' C6' 1.521(2)
C5' H5'A 0.9700
C5' H5'B 0.9700
O2'B C1'B 1.438(2)
O2'B H2'W 0.91(2)
C6' H6'A 0.9700
C6' H6'B 0.9700
C7 C8 1.370(3)
C7 H6 0.9300
C7' H7'A 0.9600
C7' H7'B 0.9600
C7' H7'C 0.9600
C8 C8A 1.402(3)
C8 H7 0.9300
O3'B C2'B 1.431(2)
O3'B H3'W 0.99(2)
C10' C8' 1.515(3)
C10' H10A 0.9600
C10' H10B 0.9600
C10' H10C 0.9600
N1B C2B 1.387(2)
N1B C8AB 1.395(2)
N1B C9B 1.471(2)
O1B C2B 1.237(2)
C9 H8A 0.9600
C9 H8AB 0.9600
C9 H8AC 0.9600
C9' C8' 1.517(2)
C9' H9'A 0.9600
C9' H9'B 0.9600
C9' H9'C 0.9600
C4'B C5'B 1.524(2)
C4'B C8'B 1.527(2)
C4'B C3'B 1.539(2)
C4'B H4'B 0.9800
C4AB C8AB 1.399(2)
C4AB C5B 1.402(2)
C4AB C4B 1.443(2)
C3'B C3B 1.511(2)
C3'B C2'B 1.542(2)
C3'B H3'B 0.9800
C8'B C9'B 1.514(3)
C8'B C10" 1.518(2)
C1'B C7'B 1.524(3)
C1'B C6'B 1.524(2)
C1'B C2'B 1.535(2)
C8AB C8B 1.396(2)
C2'B H2'B 0.9800
C5'B C6'B 1.524(3)
C5'B H5'C 0.9700
C5'B H5'D 0.9700
C6'B H6'C 0.9700
C6'B H6'D 0.9700
C7'B H7'D 0.9600
C7'B H7'E 0.9600
C7'B H7'F 0.9600
C9'B H9'D 0.9600
C9'B H9'E 0.9600
C9'B H9'F 0.9600
C10" H10D 0.9600
C10" H10E 0.9600
C10" H10F 0.9600
C4A C8A 1.403(2)
C2B C3B 1.451(2)
C8B C7B 1.373(3)
C8B H8B 0.9300
C9B H9BA 0.9600
C9B H9BB 0.9600
C9B H9BC 0.9600
C7B C6B 1.380(3)
C7B H7B 0.9300
C6B C5B 1.371(3)
C6B H6B 0.9300
C5B H5B 0.9300
C4B C3B 1.357(2)

loop_
_geom_hbond_atom_site_label_D
_geom_hbond_atom_site_label_H
_geom_hbond_atom_site_label_A
_geom_hbond_distance_DH
_geom_hbond_distance_HA
_geom_hbond_distance_DA
_geom_hbond_angle_DHA
_geom_hbond_site_symmetry_A
_geom_hbond_publ_flag
O3' H3'O O2' 0.83(2) 2.17(2) 2.6722(19) 119(2) . yes
C2' H2' O1 0.98 2.31 2.967(2) 123.3 . yes
O2' H2'O O1B 0.88(2) 1.91(2) 2.7951(18) 176(2) . yes
O2'B H2'W O1 0.91(2) 1.88(2) 2.7658(18) 165(2) . yes
O3'B H3'W O2'B 0.99(2) 2.03(2) 2.671(2) 120.3(19) . yes
C2'B H2'B O1B 0.98 2.30 2.955(2) 123.3 . yes
C9B H9BC O1 0.96 2.52 3.455(3) 164.4 2_646 yes

loop_
_geom_torsion_atom_site_label_1
_geom_torsion_atom_site_label_2
_geom_torsion_atom_site_label_3
_geom_torsion_atom_site_label_4
_geom_torsion
O2' C1' C2' O3' -45.42(17)
C7' C1' C2' O3' -165.16(14)
C6' C1' C2' O3' 69.09(18)
O2' C1' C2' C3' -165.98(14)
C7' C1' C2' C3' 74.27(18)
C6' C1' C2' C3' -51.5(2)
C8A N1 C2 O1 174.03(17)
C9 N1 C2 O1 -4.0(3)
C8A N1 C2 C3 -4.8(3)
C9 N1 C2 C3 177.10(16)
C4 C3 C2 O1 -168.94(18)
C3' C3 C2 O1 6.3(3)
C4 C3 C2 N1 9.9(3)
C3' C3 C2 N1 -174.88(16)
C4 C3 C3' C4' -11.7(2)
C2 C3 C3' C4' 173.19(15)
C4 C3 C3' C2' -134.32(17)
C2 C3 C3' C2' 50.6(2)
O3' C2' C3' C3 60.35(18)
C1' C2' C3' C3 -177.48(14)
O3' C2' C3' C4' -63.31(17)
C1' C2' C3' C4' 58.85(18)
C2 C3 C4 O1' 172.70(16)
C3' C3 C4 O1' -2.4(3)
C2 C3 C4 C4A -8.6(3)
C3' C3 C4 C4A 176.26(16)
C8' O1' C4 C3 -15.5(2)
C8' O1' C4 C4A 165.68(15)
C3 C3' C4' C5' 170.11(15)
C2' C3' C4' C5' -63.40(18)
C3 C3' C4' C8' 42.1(2)
C2' C3' C4' C8' 168.58(15)
C4A C5 C6 C7 0.6(4)
C8' C4' C5' C6' -171.75(15)
C3' C4' C5' C6' 61.53(19)
C4' C5' C6' C1' -54.8(2)
O2' C1' C6' C5' 164.25(16)
C7' C1' C6' C5' -76.2(2)
C2' C1' C6' C5' 49.3(2)
C5 C6 C7 C8 0.3(4)
C6 C7 C8 C8A -0.6(4)
C5'B C4'B C3'B C3B 170.96(15)
C8'B C4'B C3'B C3B 42.9(2)
C5'B C4'B C3'B C2'B -61.70(19)
C8'B C4'B C3'B C2'B 170.21(15)
C4B O1'B C8'B C9'B -75.85(18)
C4B O1'B C8'B C10" 166.54(15)
C4B O1'B C8'B C4'B 47.84(19)
C5'B C4'B C8'B O1'B 174.20(14)
C3'B C4'B C8'B O1'B -60.69(19)
C5'B C4'B C8'B C9'B -66.1(2)
C3'B C4'B C8'B C9'B 59.0(2)
C5'B C4'B C8'B C10" 61.1(2)
C3'B C4'B C8'B C10" -173.79(15)
C2B N1B C8AB C8B 179.07(18)
C9B N1B C8AB C8B -3.6(3)
C2B N1B C8AB C4AB -1.7(3)
C9B N1B C8AB C4AB 175.72(17)
C5B C4AB C8AB N1B -179.67(17)
C4B C4AB C8AB N1B 2.5(3)
C5B C4AB C8AB C8B -0.4(3)
C4B C4AB C8AB C8B -178.24(17)
O2'B C1'B C2'B O3'B -45.09(18)
C7'B C1'B C2'B O3'B -165.33(15)
C6'B C1'B C2'B O3'B 69.4(2)
O2'B C1'B C2'B C3'B -166.35(14)
C7'B C1'B C2'B C3'B 73.41(19)
C6'B C1'B C2'B C3'B -51.9(2)
C3B C3'B C2'B O3'B 59.54(19)
C4'B C3'B C2'B O3'B -64.81(18)
C3B C3'B C2'B C1'B -178.26(14)
C4'B C3'B C2'B C1'B 57.40(19)
C8'B C4'B C5'B C6'B -172.95(15)
C3'B C4'B C5'B C6'B 60.9(2)
C4'B C5'B C6'B C1'B -56.1(2)
O2'B C1'B C6'B C5'B 167.00(16)
C7'B C1'B C6'B C5'B -73.4(2)
C2'B C1'B C6'B C5'B 51.2(2)
C4 O1' C8' C10' -78.61(18)
C4 O1' C8' C9' 163.89(15)
C4 O1' C8' C4' 44.87(19)
C5' C4' C8' O1' 176.79(14)
C3' C4' C8' O1' -58.36(18)
C5' C4' C8' C10' -63.6(2)
C3' C4' C8' C10' 61.3(2)
C5' C4' C8' C9' 63.9(2)
C3' C4' C8' C9' -171.27(16)
C6 C5 C4A C8A -1.2(3)
C6 C5 C4A C4 176.7(2)
C3 C4 C4A C5 -175.77(18)
O1' C4 C4A C5 3.1(3)
C3 C4 C4A C8A 2.1(3)
O1' C4 C4A C8A -179.07(15)
C8AB N1B C2B O1B 174.95(17)
C9B N1B C2B O1B -2.5(3)
C8AB N1B C2B C3B -4.0(3)
C9B N1B C2B C3B 178.54(17)
C2 N1 C8A C8 178.58(18)
C9 N1 C8A C8 -3.4(3)
C2 N1 C8A C4A -1.7(3)
C9 N1 C8A C4A 176.36(17)
C7 C8 C8A N1 179.7(2)
C7 C8 C8A C4A 0.0(3)
C5 C4A C8A N1 -178.85(17)
C4 C4A C8A N1 3.2(3)
C5 C4A C8A C8 0.9(3)
C4 C4A C8A C8 -177.05(17)
N1B C8AB C8B C7B -179.08(19)
C4AB C8AB C8B C7B 1.6(3)
C8AB C8B C7B C6B -1.7(3)
C8B C7B C6B C5B 0.5(4)
C7B C6B C5B C4AB 0.8(3)
C8AB C4AB C5B C6B -0.9(3)
C4B C4AB C5B C6B 176.90(19)
C8'B O1'B C4B C3B -17.8(3)
C8'B O1'B C4B C4AB 163.66(15)
C8AB C4AB C4B O1'B -178.69(16)
C5B C4AB C4B O1'B 3.5(3)
C8AB C4AB C4B C3B 2.7(3)
C5B C4AB C4B C3B -175.06(18)
O1'B C4B C3B C2B 173.13(17)
C4AB C4B C3B C2B -8.4(3)
O1'B C4B C3B C3'B -1.5(3)
C4AB C4B C3B C3'B 176.96(16)
O1B C2B C3B C4B -169.96(18)
N1B C2B C3B C4B 9.0(3)
O1B C2B C3B C3'B 4.7(3)
N1B C2B C3B C3'B -176.30(15)
C4'B C3'B C3B C4B -12.0(2)
C2'B C3'B C3B C4B -135.68(18)
C4'B C3'B C3B C2B 173.39(16)
C2'B C3'B C3B C2B 49.8(2)
